data_4517697
loop_
_publ_author_name
'Fast, Caleb D.'
'Jones, Caleb A. H.'
'Schley, Nathan D.'

_publ_section_title
;
 Selectivity and Mechanism of Iridium-Catalyzed Cyclohexyl Methyl Ether
 Cleavage
;
_journal_name_full 'ACS Catalysis'
_journal_page_first 6450
_journal_page_last 6456
_journal_paper_doi 10.1021/acscatal.0c01718
_journal_year 2020
_chemical_absolute_configuration ad
_chemical_formula_moiety 'C24 H42 O2'
_chemical_formula_sum 'C24 H42 O2'
_chemical_formula_weight 362.57
_space_group_crystal_system monoclinic
_space_group_IT_number 5
_space_group_name_Hall 'I 2y'
_space_group_name_H-M_alt 'I 1 2 1'
_atom_sites_solution_hydrogens geom
_atom_sites_solution_primary dual
_audit_creation_date 2019-08-16
_audit_creation_method
;
Olex2 1.2
(compiled 2018.05.29 svn.r3508 for OlexSys, GUI svn.r5506)
;
_cell_angle_alpha 90
_cell_angle_beta 90.272(3)
_cell_angle_gamma 90
_cell_formula_units_Z 12
_cell_length_a 7.6128(2)
_cell_length_b 9.7121(3)
_cell_length_c 87.346(2)
_cell_measurement_reflns_used 13112
_cell_measurement_temperature 100.01(10)
_cell_measurement_theta_max 72.8210
_cell_measurement_theta_min 3.0170
_cell_volume 6458.0(3)
_computing_cell_refinement 'CrysAlisPro 1.171.38.46 (Rigaku OD, 2015)'
_computing_data_collection 'CrysAlisPro 1.171.38.46 (Rigaku OD, 2015)'
_computing_data_reduction 'CrysAlisPro 1.171.38.46 (Rigaku OD, 2015)'
_computing_molecular_graphics 'Olex2 (Dolomanov et al., 2009)'
_computing_publication_material 'Olex2 (Dolomanov et al., 2009)'
_computing_structure_refinement 'ShelXL (Sheldrick, 2015)'
_computing_structure_solution 'ShelXT (Sheldrick, 2015)'
_diffrn_ambient_environment N~2~
_diffrn_ambient_temperature 100.01(10)
_diffrn_detector 'CCD plate'
_diffrn_detector_area_resol_mean 8.1506
_diffrn_detector_type EosS2
_diffrn_measured_fraction_theta_full 1.000
_diffrn_measured_fraction_theta_max 0.971
_diffrn_measurement_details
;
List of Runs (angles in degrees, time in seconds):

  # Type    Start    End  Width  t~exp~   \w     \q     \k     \f   Frames
--------------------------------------------------------------------------
  1  \w    -18.00  46.00   1.00   10.00    --    8.00  79.00  86.33   64
  2  \w     -8.00  46.00   1.00   10.00    --   20.00  80.00-102.55   54
  3  \w    -63.00  30.00   1.00   10.00    --  -37.09  77.00   0.00   93
  4  \w   -106.00 -19.00   1.00   10.00    --  -37.09 -38.00  30.00   87
  5  \w    -42.00  30.00   1.00   10.00    --  -37.09  57.00-180.00   72
  6  \w     10.00  35.00   1.00   10.00    --   37.09  78.00 -22.18   25
  7  \w     12.00  42.00   1.00   10.00    --   40.00  80.00 107.54   30
  8  \w     12.00  44.00   1.00   10.00    --   40.00  80.00 -10.63   32
  9  \w     16.00  41.00   1.00   10.00    --   44.00  80.00  17.49   25
 10  \w     16.00  42.00   1.00   10.00    --   44.00  80.00-159.39   26
 11  \w     16.00  44.00   1.00   10.00    --   44.00  80.00-126.55   28
 12  \w     16.00  41.00   1.00   10.00    --   44.00  79.00 129.68   25
 13  \w     20.00  47.00   1.00   10.00    --   44.00  78.00 -94.19   27
 14  \w     20.00  45.00   1.00   10.00    --   48.00  79.00  32.63   25
 15  \w     20.00  45.00   1.00   10.00    --   48.00  80.00 154.24   25
 16  \w     20.00  45.00   1.00   10.00    --   48.00  80.00 -49.27   25
 17  \w     94.00 120.00   1.00   10.00    --   52.00  77.00 -80.36   26
 18  \w     26.00  52.00   1.00   10.00    --   52.00  77.00 -80.36   26
 19  \w     31.00  79.00   1.00   10.00    --   56.00  74.00 163.09   48
 20  \w     29.00  61.00   1.00   10.00    --   56.00  77.00 120.50   32
 21  \w     73.00 122.00   1.00   10.00    --   56.00  76.00   0.30   49
 22  \w     30.00  65.00   1.00   10.00    --   56.00  76.00   0.30   35
 23  \w     87.00 122.00   1.00   10.00    --   56.00  77.00 120.50   35
 24  \w     98.00 124.00   1.00   10.00    --   56.00  77.00  45.39   26
 25  \w     29.00  55.00   1.00   10.00    --   56.00  77.00  45.39   26
 26  \w     30.00 122.00   1.00   10.00    --   56.00  75.00-155.41   92
 27  \w     30.00  75.00   1.00   10.00    --   56.00  76.00  75.40   45
 28  \w     95.00 121.00   1.00   10.00    --   56.00  74.00-106.85   26
 29  \w     31.00  59.00   1.00   10.00    --   56.00  74.00-106.85   28
 30  \w     30.00  56.00   1.00   10.00    --   56.00  75.00 -51.68   26
 31  \w     98.00 123.00   1.00   10.00    --   56.00  74.00 163.09   25
 32  \w     34.00  99.00   1.00   10.00    --   60.00  75.00 -39.76   65
 33  \w     43.00  83.00   1.00   10.00    --   60.00  50.00 -72.32   40
 34  \w      1.00  91.00   1.00   10.00    --   68.00 -79.00  76.93   90
 35  \w     49.00  96.00   1.00   10.00    --   68.00  38.00 -37.24   47
 36  \w      0.00  96.00   1.00   10.00    --   68.00 -80.00 -83.06   96
 37  \w     52.00 100.00   1.00   10.00    --   72.00 -80.00 143.86   48
 38  \w     54.00  99.00   1.00   30.00    --   76.00  69.00 126.03   45
 39  \w     57.00  87.00   1.00   30.00    --   80.00  71.00  16.66   30
 40  \w     99.00 125.00   1.00   30.00    --   80.00  71.00  16.66   26
 41  \w     66.00  93.00   1.00   30.00    --   84.00  61.00  41.94   27
 42  \w     70.00 100.00   1.00   30.00    --   92.00  69.00-165.96   30
 43  \w    114.00 148.00   1.00   30.00    --   92.00  69.00-165.96   34
 44  \w     93.00 119.00   1.00   30.00    --  111.00  61.00-120.00   26
 45  \w     93.00 160.00   1.00   30.00    --  111.00  61.00 -60.00   67
 46  \w     84.00 173.00   1.00   30.00    --  111.00  77.00   0.00   89
 47  \w     84.00 177.00   1.00   30.00    --  111.00  77.00  60.00   93
 48  \w     93.00 162.00   1.00   30.00    --  111.00  61.00 -90.00   69
 49  \w     84.00 178.00   1.00   30.00    --  111.00  77.00 -30.00   94
 50  \w    126.00 173.00   1.00   30.00    --  111.00  77.00  30.00   47
 51  \w     84.00 113.00   1.00   30.00    --  111.00  77.00  30.00   29
 52  \w     47.00 106.00   1.00   30.00    --  111.00 -80.00-179.28   59
 53  \w     84.00 174.00   1.00   30.00    --  111.00  77.00-180.00   90
 54  \w     84.00 110.00   1.00   30.00    --  111.00  77.00 150.00   26
 55  \w    146.00 176.00   1.00   30.00    --  111.00  77.00 -60.00   30
 56  \w     84.00 110.00   1.00   30.00    --  111.00  77.00 -60.00   26
 57  \w    114.00 169.00   1.00   30.00    --  111.00  77.00-120.00   55
 58  \w     84.00 109.00   1.00   30.00    --  111.00  77.00-120.00   25
 59  \w    125.00 178.00   1.00   30.00    --  111.00  77.00 120.00   53
 60  \w     84.00 110.00   1.00   30.00    --  111.00  77.00 120.00   26
 61  \w     84.00 173.00   1.00   30.00    --  111.00  77.00  90.00   89
 62  \w     93.00 119.00   1.00   30.00    --  111.00  61.00-150.00   26
 63  \w     84.00 177.00   1.00   30.00    --  111.00  77.00-150.00   93
 64  \w     57.00 111.00   1.00   30.00    --  111.00-111.00  90.00   54
 65  \w     47.00  91.00   1.00   30.00    --  111.00 -94.00 -60.00   44
 66  \w     49.00 104.00   1.00   30.00    --  111.00 -94.00 120.00   55
 67  \w    100.00 126.00   1.00   30.00    --  111.00 111.00 120.00   26
 68  \w     83.00 120.00   1.00   30.00    --  111.00-125.00 -61.00   37
 69  \w     72.00 100.00   1.00   30.00    --  111.00 -94.00   0.00   28
 70  \w     71.00 126.00   1.00   30.00    --  111.00 -61.00 -90.00   55
;
_diffrn_measurement_device 'four-circle diffractometer'
_diffrn_measurement_device_type 'SuperNova, Dual, Cu at zero, EosS2'
_diffrn_measurement_method '\w scans'
_diffrn_orient_matrix_type 'CrysAlisPro convention (1999,Acta A55,543-557)'
_diffrn_orient_matrix_UB_11 -0.0599904000
_diffrn_orient_matrix_UB_12 -0.1458041000
_diffrn_orient_matrix_UB_13 -0.0045874000
_diffrn_orient_matrix_UB_21 -0.1640145000
_diffrn_orient_matrix_UB_22 0.0610720000
_diffrn_orient_matrix_UB_23 -0.0078619000
_diffrn_orient_matrix_UB_31 0.1023998000
_diffrn_orient_matrix_UB_32 0.0125165000
_diffrn_orient_matrix_UB_33 -0.0151065000
_diffrn_radiation_monochromator mirror
_diffrn_radiation_probe x-ray
_diffrn_radiation_type CuK\a
_diffrn_radiation_wavelength 1.54184
_diffrn_reflns_av_R_equivalents 0.0519
_diffrn_reflns_av_unetI/netI 0.0501
_diffrn_reflns_Laue_measured_fraction_full 1.000
_diffrn_reflns_Laue_measured_fraction_max 0.971
_diffrn_reflns_limit_h_max 9
_diffrn_reflns_limit_h_min -9
_diffrn_reflns_limit_k_max 12
_diffrn_reflns_limit_k_min -12
_diffrn_reflns_limit_l_max 103
_diffrn_reflns_limit_l_min -108
_diffrn_reflns_number 49679
_diffrn_reflns_point_group_measured_fraction_full 0.999
_diffrn_reflns_point_group_measured_fraction_max 0.959
_diffrn_reflns_theta_full 67.684
_diffrn_reflns_theta_max 75.033
_diffrn_reflns_theta_min 3.036
_diffrn_source 'micro-focus sealed X-ray tube'
_diffrn_source_type 'SuperNova (Cu) X-ray Source'
_exptl_absorpt_coefficient_mu 0.519
_exptl_absorpt_correction_T_max 1.00000
_exptl_absorpt_correction_T_min 0.51562
_exptl_absorpt_correction_type multi-scan
_exptl_absorpt_process_details
;
CrysAlisPro 1.171.38.46 (Rigaku Oxford Diffraction, 2015)
Empirical absorption correction using spherical harmonics,
 implemented in SCALE3 ABSPACK scaling algorithm.
;
_exptl_crystal_colour colourless
_exptl_crystal_colour_primary colourless
_exptl_crystal_density_diffrn 1.119
_exptl_crystal_description needle
_exptl_crystal_F_000 2424
_exptl_crystal_size_max 0.369
_exptl_crystal_size_mid 0.054
_exptl_crystal_size_min 0.016
_refine_diff_density_max 0.191
_refine_diff_density_min -0.205
_refine_diff_density_rms 0.044
_refine_ls_abs_structure_details
;
 Flack x determined using 4222 quotients [(I+)-(I-)]/[(I+)+(I-)]
 (Parsons, Flack and Wagner, Acta Cryst. B69 (2013) 249-259).
;
_refine_ls_abs_structure_Flack 0.02(12)
_refine_ls_extinction_method none
_refine_ls_goodness_of_fit_ref 1.057
_refine_ls_hydrogen_treatment constr
_refine_ls_matrix_type full
_refine_ls_number_parameters 831
_refine_ls_number_reflns 12783
_refine_ls_number_restraints 283
_refine_ls_restrained_S_all 1.047
_refine_ls_R_factor_all 0.0589
_refine_ls_R_factor_gt 0.0476
_refine_ls_shift/su_max 0.007
_refine_ls_shift/su_mean 0.000
_refine_ls_structure_factor_coef Fsqd
_refine_ls_weighting_details 'w=1/[\s^2^(Fo^2^)+(0.0622P)^2^+1.8557P] where P=(Fo^2^+2Fc^2^)/3'
_refine_ls_weighting_scheme calc
_refine_ls_wR_factor_gt 0.1143
_refine_ls_wR_factor_ref 0.1275
_reflns_Friedel_coverage 0.861
_reflns_Friedel_fraction_full 0.997
_reflns_Friedel_fraction_max 0.945
_reflns_number_gt 11010
_reflns_number_total 12783
_reflns_threshold_expression 'I > 2\s(I)'
_cod_data_source_file cs0c01718_si_002.cif
_cod_data_source_block 15a
_cod_depositor_comments 'Adding full bibliography for 4517689--4517702.cif.'
_cod_original_cell_volume 6457.9(3)
_cod_database_code 4517697
_shelx_shelxl_version_number 2018/1
_chemical_oxdiff_formula C24H42O2
_shelx_space_group_comment
;
The symmetry employed for this shelxl refinement is uniquely defined
by the following loop, which should always be used as a source of
symmetry information in preference to the above space-group names.
They are only intended as comments.
;
_reflns_odcompleteness_completeness 99.95
_reflns_odcompleteness_iscentric 1
_reflns_odcompleteness_theta 68.13
_olex2_refinement_description
;
1. Fixed Uiso
 At 1.2 times of:
  All C(H) groups, All C(H,H) groups, All C(H,H,H,H) groups
 At 1.5 times of:
  All C(H,H,H) groups, All O(H) groups
2. Uiso/Uaniso restraints and constraints
C9D \\sim C7D \\sim C6E \\sim C6D \\sim C5E \\sim C5D \\sim C4E \\sim C4D \\sim
C3D \\sim C3E \\sim C2D \\sim C2E \\sim C1E \\sim C1D \\sim C10E \\sim C10D
\\sim C19D \\sim C19E \\sim O1E \\sim O1D: within 2A with sigma of 0.01 and
sigma for terminal atoms of 0.02
C19E \\sim C19D: within 1A with sigma of 0.003 and sigma for terminal atoms of
0.06
C19D \\sim C19E \\sim C10D \\sim C10E: within 2A with sigma of 0.005 and sigma
for terminal atoms of 0.01
3. Others
 Sof(H22E)=Sof(H22F)=Sof(O2C)=Sof(H2C)=Sof(C23C)=Sof(H23E)=Sof(H23F)=Sof(C24C)=
 Sof(H24E)=Sof(H24F)=1-FVAR(1)
 Sof(O2B)=Sof(H2B)=Sof(H22C)=Sof(H22D)=Sof(C23B)=Sof(H23C)=Sof(H23D)=Sof(C24B)=
 Sof(H24C)=Sof(H24D)=FVAR(1)
 Sof(O1D)=Sof(H1D)=Sof(C1D)=Sof(H1DA)=Sof(H1DB)=Sof(C2D)=Sof(H2DA)=Sof(H2DB)=
 Sof(C3D)=Sof(H3D)=Sof(C4D)=Sof(H4DA)=Sof(H4DB)=Sof(C5D)=Sof(H5D)=Sof(C6D)=
 Sof(H6DA)=Sof(H6DB)=Sof(H7DC)=Sof(H7DD)=Sof(H9DA)=Sof(C10D)=Sof(C19D)=
 Sof(H19A)=Sof(H19B)=Sof(H19C)=1-FVAR(2)
 Sof(H7DA)=Sof(H7DB)=Sof(H9D)=Sof(O1E)=Sof(H1E)=Sof(C1E)=Sof(H1EA)=Sof(H1EB)=
 Sof(C2E)=Sof(H2EA)=Sof(H2EB)=Sof(C3E)=Sof(H3E)=Sof(C4E)=Sof(H4EA)=Sof(H4EB)=
 Sof(C5E)=Sof(H5E)=Sof(C6E)=Sof(H6EA)=Sof(H6EB)=Sof(C10E)=Sof(C19E)=Sof(H19D)=
 Sof(H19E)=Sof(H19F)=FVAR(2)
4.a Ternary CH refined with riding coordinates:
 C3(H3), C5(H5), C8(H8), C9(H9), C14(H14), C17(H17), C20(H20), C3D(H3D),
 C5D(H5D), C8D(H8D), C9D(H9D), C9D(H9DA), C14D(H14D), C17D(H17D), C20D(H20D),
 C3E(H3E), C5E(H5E), C3B(H3B), C5B(H5B), C8B(H8B), C9B(H9B), C14B(H14B),
 C17B(H17B), C20B(H20B)
4.b Secondary CH2 refined with riding coordinates:
 C1(H1A,H1C), C2(H2A,H2E), C4(H4A,H4B), C6(H6A,H6B), C7(H7A,H7B), C11(H11E,
 H11F), C12(H12E,H12F), C15(H15E,H15F), C16(H16E,H16F), C22(H22G,H22H),
 C23(H23G,H23H), C24(H24G,H24H), C1D(H1DA,H1DB), C2D(H2DA,H2DB), C4D(H4DA,H4DB),
  C6D(H6DA,H6DB), C7D(H7DA,H7DB), C7D(H7DC,H7DD), C11D(H11A,H11B), C12D(H12A,
 H12B), C15D(H15A,H15B), C16D(H16A,H16B), C22D(H22A,H22B), C23D(H23A,H23B),
 C24D(H24A,H24B), C1E(H1EA,H1EB), C2E(H2EA,H2EB), C4E(H4EA,H4EB), C6E(H6EA,
 H6EB), C1B(H1BA,H1BB), C2B(H2BA,H2BB), C4B(H4BA,H4BB), C6B(H6BA,H6BB),
 C7B(H7BA,H7BB), C11B(H11C,H11D), C12B(H12C,H12D), C15B(H15C,H15D), C16B(H16C,
 H16D), C22B(H22C,H22D), C22B(H22E,H22F), C23B(H23C,H23D), C24B(H24C,H24D),
 C23C(H23E,H23F), C24C(H24E,H24F)
4.c Idealised Me refined as rotating group:
 C18(H18G,H18H,H18I), C19(H19J,H19K,H19L), C21(H21G,H21H,H21I), C18D(H18A,H18B,
 H18C), C19D(H19A,H19B,H19C), C21D(H21A,H21B,H21C), C19E(H19D,H19E,H19F),
 C18B(H18D,H18E,H18F), C19B(H19G,H19H,H19I), C21B(H21D,H21E,H21F)
4.d Idealised tetrahedral OH refined as rotating group:
 O1(H1), O2(H2), O1D(H1D), O2D(H2D), O1E(H1E), O1B(H1B), O2B(H2B), O2C(H2C)
;
_olex2_date_sample_data_collection 2019-08-13
_olex2_exptl_crystal_mounting_method 'mounted in a polyimide loop'
_olex2_submission_special_instructions 'No special instructions were received'
_oxdiff_exptl_absorpt_empirical_details
;
Empirical correction (ABSPACK) includes:
- Absorption correction using spherical harmonics
- Frame scaling
;
_oxdiff_exptl_absorpt_empirical_full_max 2.377
_oxdiff_exptl_absorpt_empirical_full_min 0.534

loop_
_space_group_symop_operation_xyz
'x, y, z'
'-x, y, -z'
'x+1/2, y+1/2, z+1/2'
'-x+1/2, y+1/2, -z+1/2'

loop_
_atom_site_label
_atom_site_type_symbol
_atom_site_fract_x
_atom_site_fract_y
_atom_site_fract_z
_atom_site_U_iso_or_equiv
_atom_site_adp_type
_atom_site_occupancy
_atom_site_site_symmetry_order
_atom_site_calc_flag
_atom_site_refinement_flags_posn
_atom_site_refinement_flags_adp
_atom_site_refinement_flags_occupancy
_atom_site_disorder_assembly
_atom_site_disorder_group
O1 O 0.8036(4) -0.7828(3) 0.17876(3) 0.0430(7) Uani 1 1 d . . . . .
H1 H 0.885681 -0.828557 0.175460 0.064 Uiso 1 1 calc GR . . . .
O2 O 1.1443(3) -0.5015(2) 0.33633(2) 0.0270(5) Uani 1 1 d . . . . .
H2 H 1.108517 -0.552720 0.343094 0.041 Uiso 1 1 calc GR . . . .
C1 C 1.0891(4) -0.4813(4) 0.19012(3) 0.0253(7) Uani 1 1 d . . . . .
H1A H 1.101093 -0.441827 0.179977 0.030 Uiso 1 1 calc R . . . .
H1C H 1.203073 -0.475984 0.195094 0.030 Uiso 1 1 calc R . . . .
C2 C 1.0391(4) -0.6333(4) 0.18841(4) 0.0284(7) Uani 1 1 d . . . . .
H2A H 1.125513 -0.680385 0.182195 0.034 Uiso 1 1 calc R . . . .
H2E H 1.036414 -0.676950 0.198396 0.034 Uiso 1 1 calc R . . . .
C3 C 0.8592(4) -0.6430(4) 0.18087(4) 0.0290(7) Uani 1 1 d . . . . .
H3 H 0.864650 -0.598281 0.170825 0.035 Uiso 1 1 calc R . . . .
C4 C 0.7258(4) -0.5685(3) 0.19052(4) 0.0249(7) Uani 1 1 d . . . . .
H4A H 0.720318 -0.611545 0.200523 0.030 Uiso 1 1 calc R . . . .
H4B H 0.610897 -0.576900 0.185760 0.030 Uiso 1 1 calc R . . . .
C5 C 0.7704(4) -0.4159(3) 0.19246(3) 0.0208(6) Uani 1 1 d . . . . .
H5 H 0.769984 -0.375196 0.182189 0.025 Uiso 1 1 calc R . . . .
C6 C 0.6299(4) -0.3413(3) 0.20160(3) 0.0228(6) Uani 1 1 d . . . . .
H6A H 0.515570 -0.361569 0.197195 0.027 Uiso 1 1 calc R . . . .
H6B H 0.648925 -0.242819 0.200826 0.027 Uiso 1 1 calc R . . . .
C7 C 0.6303(3) -0.3826(3) 0.21842(3) 0.0194(6) Uani 1 1 d . . . . .
H7A H 0.600049 -0.479258 0.219318 0.023 Uiso 1 1 calc R . . . .
H7B H 0.542377 -0.329547 0.223845 0.023 Uiso 1 1 calc R . . . .
C8 C 0.8114(3) -0.3575(3) 0.22572(3) 0.0153(5) Uani 1 1 d . . . . .
H8 H 0.834589 -0.258243 0.225581 0.018 Uiso 1 1 calc R . . . .
C9 C 0.9582(3) -0.4303(3) 0.21659(3) 0.0150(5) Uani 1 1 d . . . . .
H9 H 0.933364 -0.529215 0.217141 0.018 Uiso 1 1 calc R . . . .
C10 C 0.9580(4) -0.3921(3) 0.19930(3) 0.0191(6) Uani 1 1 d . . . . .
C11 C 1.1378(3) -0.4087(3) 0.22445(3) 0.0198(6) Uani 1 1 d . . . . .
H11E H 1.225301 -0.463240 0.219160 0.024 Uiso 1 1 calc R . . . .
H11F H 1.170924 -0.312686 0.223493 0.024 Uiso 1 1 calc R . . . .
C12 C 1.1392(3) -0.4482(3) 0.24143(3) 0.0183(6) Uani 1 1 d . . . . .
H12E H 1.122673 -0.546837 0.242362 0.022 Uiso 1 1 calc R . . . .
H12F H 1.252837 -0.425502 0.245818 0.022 Uiso 1 1 calc R . . . .
C13 C 0.9956(3) -0.3742(3) 0.25048(3) 0.0143(5) Uani 1 1 d . . . . .
C14 C 0.8197(3) -0.4065(3) 0.24225(3) 0.0140(5) Uani 1 1 d . . . . .
H14 H 0.810629 -0.507108 0.241880 0.017 Uiso 1 1 calc R . . . .
C15 C 0.6800(3) -0.3582(3) 0.25357(3) 0.0174(6) Uani 1 1 d . . . . .
H15E H 0.570355 -0.407264 0.252017 0.021 Uiso 1 1 calc R . . . .
H15F H 0.658597 -0.260131 0.252559 0.021 Uiso 1 1 calc R . . . .
C16 C 0.7611(3) -0.3925(3) 0.26938(3) 0.0192(6) Uani 1 1 d . . . . .
H16E H 0.698316 -0.468197 0.274088 0.023 Uiso 1 1 calc R . . . .
H16F H 0.754316 -0.313117 0.276091 0.023 Uiso 1 1 calc R . . . .
C17 C 0.9571(3) -0.4330(3) 0.26664(3) 0.0147(6) Uani 1 1 d . . . . .
H17 H 0.960750 -0.533590 0.265763 0.018 Uiso 1 1 calc R . . . .
C18 C 1.0294(4) -0.2193(3) 0.25145(3) 0.0194(6) Uani 1 1 d . . . . .
H18G H 1.028340 -0.180586 0.241334 0.029 Uiso 1 1 calc GR . . . .
H18H H 1.141872 -0.203200 0.256142 0.029 Uiso 1 1 calc GR . . . .
H18I H 0.939387 -0.176722 0.257478 0.029 Uiso 1 1 calc GR . . . .
C19 C 1.0117(4) -0.2419(4) 0.19695(4) 0.0301(7) Uani 1 1 d . . . . .
H19J H 0.943416 -0.183963 0.203538 0.045 Uiso 1 1 calc GR . . . .
H19K H 0.991247 -0.216286 0.186475 0.045 Uiso 1 1 calc GR . . . .
H19L H 1.134123 -0.231270 0.199351 0.045 Uiso 1 1 calc GR . . . .
C20 C 1.0776(3) -0.3935(3) 0.28020(3) 0.0164(6) Uani 1 1 d . . . . .
H20 H 1.057264 -0.296359 0.282653 0.020 Uiso 1 1 calc R . . . .
C21 C 1.2735(3) -0.4126(3) 0.27687(3) 0.0222(6) Uani 1 1 d . . . . .
H21G H 1.293895 -0.504779 0.273327 0.033 Uiso 1 1 calc GR . . . .
H21H H 1.340160 -0.396792 0.286062 0.033 Uiso 1 1 calc GR . . . .
H21I H 1.309183 -0.348278 0.269145 0.033 Uiso 1 1 calc GR . . . .
C22 C 1.0263(3) -0.4806(3) 0.29421(3) 0.0187(6) Uani 1 1 d . . . . .
H22G H 0.900066 -0.474208 0.295532 0.022 Uiso 1 1 calc R . . . .
H22H H 1.053871 -0.576094 0.292060 0.022 Uiso 1 1 calc R . . . .
C23 C 1.1148(4) -0.4407(3) 0.30929(3) 0.0216(6) Uani 1 1 d . . . . .
H23G H 1.241233 -0.441328 0.307992 0.026 Uiso 1 1 calc R . . . .
H23H H 1.079822 -0.348010 0.312082 0.026 Uiso 1 1 calc R . . . .
C24 C 1.0653(4) -0.5393(3) 0.32205(3) 0.0214(6) Uani 1 1 d . . . . .
H24G H 0.938635 -0.540133 0.323168 0.026 Uiso 1 1 calc R . . . .
H24H H 1.102461 -0.631572 0.319329 0.026 Uiso 1 1 calc R . . . .
O1D O 0.7234(6) -0.3715(6) 0.01858(6) 0.0255(13) Uani 0.504(7) 1 d . U P A 2
H1D H 0.625685 -0.404897 0.017201 0.038 Uiso 0.504(7) 1 calc GR . P A 2
O2D O 1.0007(3) 0.0169(3) 0.16650(2) 0.0280(5) Uani 1 1 d . . . . .
H2D H 1.106528 0.012766 0.164876 0.042 Uiso 1 1 calc GR . . . .
C1D C 0.8775(9) -0.0045(10) 0.02106(8) 0.0177(14) Uani 0.504(7) 1 d . U P A 2
H1DA H 0.987168 0.033679 0.024841 0.021 Uiso 0.504(7) 1 calc R . P A 2
H1DB H 0.865809 0.020750 0.010365 0.021 Uiso 0.504(7) 1 calc R . P A 2
C2D C 0.8848(9) -0.1616(9) 0.02234(8) 0.0213(14) Uani 0.504(7) 1 d . U P A 2
H2DA H 0.981284 -0.196469 0.016263 0.026 Uiso 0.504(7) 1 calc R . P A 2
H2DB H 0.905288 -0.187646 0.032922 0.026 Uiso 0.504(7) 1 calc R . P A 2
C3D C 0.7142(8) -0.2241(8) 0.01678(7) 0.0188(14) Uani 0.504(7) 1 d . U P A 2
H3D H 0.700712 -0.203209 0.005865 0.023 Uiso 0.504(7) 1 calc R . P A 2
C4D C 0.5594(10) -0.1662(9) 0.02511(9) 0.0192(15) Uani 0.504(7) 1 d . U P A 2
H4DA H 0.564690 -0.195167 0.035727 0.023 Uiso 0.504(7) 1 calc R . P A 2
H4DB H 0.452539 -0.203335 0.020656 0.023 Uiso 0.504(7) 1 calc R . P A 2
C5D C 0.5519(13) -0.0076(10) 0.02447(12) 0.0159(18) Uani 0.504(7) 1 d . U P A 2
H5D H 0.534236 0.019054 0.013747 0.019 Uiso 0.504(7) 1 calc R . P A 2
C6D C 0.396(3) 0.0456(18) 0.0335(3) 0.017(3) Uani 0.504(7) 1 d . U P A 2
H6DA H 0.373356 0.140844 0.030791 0.020 Uiso 0.504(7) 1 calc R . P A 2
H6DB H 0.292020 -0.007575 0.030874 0.020 Uiso 0.504(7) 1 calc R . P A 2
C7D C 0.4266(4) 0.0363(3) 0.05027(3) 0.0225(6) Uani 1 1 d . U . . .
H7DA H 0.326560 0.072781 0.055777 0.027 Uiso 0.496(7) 1 calc R . P A 1
H7DB H 0.428094 -0.062927 0.051569 0.027 Uiso 0.496(7) 1 calc R . P A 1
H7DC H 0.424053 -0.060313 0.053093 0.027 Uiso 0.504(7) 1 calc R . P A 2
H7DD H 0.328852 0.080543 0.055375 0.027 Uiso 0.504(7) 1 calc R . P A 2
C8D C 0.5970(3) 0.0986(3) 0.05665(3) 0.0170(6) Uani 1 1 d . . . . .
H8D H 0.589642 0.199189 0.056010 0.020 Uiso 1 1 calc R . . . .
C9D C 0.7549(4) 0.0494(4) 0.04723(3) 0.0258(7) Uani 1 1 d . U . . .
H9D H 0.755089 -0.051483 0.046983 0.031 Uiso 0.496(7) 1 calc R . P A 1
H9DA H 0.757298 -0.049984 0.049163 0.031 Uiso 0.504(7) 1 calc R . P A 2
C10D C 0.7258(14) 0.0582(10) 0.03000(13) 0.0170(17) Uani 0.504(7) 1 d . U P A 2
C11D C 0.9295(4) 0.0996(4) 0.05424(3) 0.0304(8) Uani 1 1 d . . . . .
H11A H 1.026178 0.060134 0.048537 0.036 Uiso 1 1 calc R . . . .
H11B H 0.936334 0.198945 0.053248 0.036 Uiso 1 1 calc R . . . .
C12D C 0.9495(4) 0.0606(4) 0.07121(3) 0.0246(7) Uani 1 1 d . . . . .
H12A H 0.956444 -0.038755 0.072123 0.029 Uiso 1 1 calc R . . . .
H12B H 1.058164 0.099083 0.075170 0.029 Uiso 1 1 calc R . . . .
C13D C 0.7959(3) 0.1133(3) 0.08081(3) 0.0163(6) Uani 1 1 d . . . . .
C14D C 0.6254(3) 0.0574(3) 0.07328(3) 0.0173(6) Uani 1 1 d . . . . .
H14D H 0.636341 -0.043123 0.073318 0.021 Uiso 1 1 calc R . . . .
C15D C 0.4827(4) 0.0919(3) 0.08490(3) 0.0206(6) Uani 1 1 d . . . . .
H15A H 0.382515 0.030925 0.083783 0.025 Uiso 1 1 calc R . . . .
H15B H 0.443502 0.186439 0.083794 0.025 Uiso 1 1 calc R . . . .
C16D C 0.5762(4) 0.0695(3) 0.10053(3) 0.0225(6) Uani 1 1 d . . . . .
H16A H 0.530460 -0.012033 0.105536 0.027 Uiso 1 1 calc R . . . .
H16B H 0.557394 0.148089 0.107169 0.027 Uiso 1 1 calc R . . . .
C17D C 0.7758(4) 0.0517(3) 0.09717(3) 0.0179(6) Uani 1 1 d . . . . .
H17D H 0.798006 -0.047446 0.096334 0.021 Uiso 1 1 calc R . . . .
C18D C 0.7966(4) 0.2704(3) 0.08165(3) 0.0202(6) Uani 1 1 d . . . . .
H18A H 0.775280 0.307818 0.071634 0.030 Uiso 1 1 calc GR . . . .
H18B H 0.908791 0.301522 0.085336 0.030 Uiso 1 1 calc GR . . . .
H18C H 0.706258 0.300723 0.088496 0.030 Uiso 1 1 calc GR . . . .
C19D C 0.7274(14) 0.2143(9) 0.02634(13) 0.0162(19) Uani 0.504(7) 1 d . U P A 2
H19A H 0.640210 0.260077 0.032394 0.024 Uiso 0.504(7) 1 calc GR . P A 2
H19B H 0.701800 0.227848 0.015672 0.024 Uiso 0.504(7) 1 calc GR . P A 2
H19C H 0.841175 0.251558 0.028676 0.024 Uiso 0.504(7) 1 calc GR . P A 2
C20D C 0.8925(4) 0.1059(3) 0.11039(3) 0.0184(6) Uani 1 1 d . . . . .
H20D H 0.859086 0.201500 0.112454 0.022 Uiso 1 1 calc R . . . .
C21D C 1.0883(4) 0.1029(3) 0.10671(3) 0.0235(6) Uani 1 1 d . . . . .
H21A H 1.154216 0.132957 0.115492 0.035 Uiso 1 1 calc GR . . . .
H21B H 1.111370 0.163210 0.098244 0.035 Uiso 1 1 calc GR . . . .
H21C H 1.122403 0.010796 0.104080 0.035 Uiso 1 1 calc GR . . . .
C22D C 0.8549(4) 0.0201(3) 0.12488(3) 0.0207(6) Uani 1 1 d . . . . .
H22A H 0.729880 0.023800 0.126914 0.025 Uiso 1 1 calc R . . . .
H22B H 0.884841 -0.075110 0.122802 0.025 Uiso 1 1 calc R . . . .
C23D C 0.9534(4) 0.0659(3) 0.13926(3) 0.0201(6) Uani 1 1 d . . . . .
H23A H 1.078819 0.060042 0.137477 0.024 Uiso 1 1 calc R . . . .
H23B H 0.924968 0.161253 0.141441 0.024 Uiso 1 1 calc R . . . .
C24D C 0.9064(4) -0.0221(3) 0.15295(3) 0.0200(6) Uani 1 1 d . . . . .
H24A H 0.781348 -0.014353 0.154842 0.024 Uiso 1 1 calc R . . . .
H24B H 0.931748 -0.117673 0.150618 0.024 Uiso 1 1 calc R . . . .
O1E O 0.7676(8) -0.3067(7) 0.01190(8) 0.0376(16) Uani 0.496(7) 1 d . U P A 1
H1E H 0.869183 -0.330516 0.010283 0.056 Uiso 0.496(7) 1 calc GR . P A 1
C1E C 0.9012(9) 0.0611(9) 0.01981(8) 0.0174(15) Uani 0.496(7) 1 d . U P A 1
H1EA H 0.886274 0.097215 0.009529 0.021 Uiso 0.496(7) 1 calc R . P A 1
H1EB H 1.008005 0.100330 0.024046 0.021 Uiso 0.496(7) 1 calc R . P A 1
C2E C 0.9214(9) -0.0958(10) 0.01894(8) 0.0216(15) Uani 0.496(7) 1 d . U P A 1
H2EA H 1.021947 -0.118671 0.012660 0.026 Uiso 0.496(7) 1 calc R . P A 1
H2EB H 0.941901 -0.132411 0.029128 0.026 Uiso 0.496(7) 1 calc R . P A 1
C3E C 0.7579(9) -0.1605(9) 0.01219(8) 0.0244(15) Uani 0.496(7) 1 d . U P A 1
H3E H 0.743969 -0.127461 0.001650 0.029 Uiso 0.496(7) 1 calc R . P A 1
C4E C 0.5949(11) -0.1181(9) 0.02131(9) 0.0222(16) Uani 0.496(7) 1 d . U P A 1
H4EA H 0.600753 -0.160690 0.031343 0.027 Uiso 0.496(7) 1 calc R . P A 1
H4EB H 0.491283 -0.153585 0.016141 0.027 Uiso 0.496(7) 1 calc R . P A 1
C5E C 0.5742(14) 0.0386(10) 0.02334(13) 0.0168(18) Uani 0.496(7) 1 d . U P A 1
H5E H 0.555181 0.077034 0.013095 0.020 Uiso 0.496(7) 1 calc R . P A 1
C6E C 0.410(3) 0.0731(19) 0.0327(3) 0.016(3) Uani 0.496(7) 1 d . U P A 1
H6EA H 0.310709 0.023730 0.028413 0.019 Uiso 0.496(7) 1 calc R . P A 1
H6EB H 0.386030 0.170833 0.031729 0.019 Uiso 0.496(7) 1 calc R . P A 1
C10E C 0.7423(14) 0.1072(10) 0.02978(13) 0.0142(16) Uani 0.496(7) 1 d . U P A 1
C19E C 0.7302(16) 0.2660(10) 0.02786(15) 0.019(2) Uani 0.496(7) 1 d . U P A 1
H19D H 0.632936 0.300366 0.033679 0.029 Uiso 0.496(7) 1 calc GR . P A 1
H19E H 0.713267 0.288084 0.017242 0.029 Uiso 0.496(7) 1 calc GR . P A 1
H19F H 0.836974 0.307656 0.031476 0.029 Uiso 0.496(7) 1 calc GR . P A 1
O1B O 0.5519(3) -0.7814(2) 0.15567(3) 0.0325(5) Uani 1 1 d . . . . .
H1B H 0.480715 -0.832695 0.159779 0.049 Uiso 1 1 calc GR . . . .
O2B O 0.4330(5) -0.4794(5) 0.00501(5) 0.0265(11) Uani 0.514(4) 1 d . . P B -2
H2B H 0.392106 -0.422973 -0.001014 0.040 Uiso 0.514(4) 1 calc GR . P B -2
C1B C 0.2203(4) -0.5142(4) 0.14368(3) 0.0287(7) Uani 1 1 d . . . . .
H1BA H 0.197898 -0.474957 0.153694 0.034 Uiso 1 1 calc R . . . .
H1BB H 0.108170 -0.522376 0.138434 0.034 Uiso 1 1 calc R . . . .
C2B C 0.2965(4) -0.6586(3) 0.14586(3) 0.0250(7) Uani 1 1 d . . . . .
H2BA H 0.217927 -0.713327 0.152098 0.030 Uiso 1 1 calc R . . . .
H2BB H 0.308303 -0.703435 0.135994 0.030 Uiso 1 1 calc R . . . .
C3B C 0.4753(4) -0.6485(3) 0.15361(3) 0.0226(6) Uani 1 1 d . . . . .
H3B H 0.460109 -0.605875 0.163688 0.027 Uiso 1 1 calc R . . . .
C4B C 0.5956(4) -0.5591(4) 0.14426(4) 0.0258(7) Uani 1 1 d . . . . .
H4BA H 0.613073 -0.601565 0.134329 0.031 Uiso 1 1 calc R . . . .
H4BB H 0.708998 -0.553611 0.149329 0.031 Uiso 1 1 calc R . . . .
C5B C 0.5235(5) -0.4137(3) 0.14197(4) 0.0293(7) Uani 1 1 d . . . . .
H5B H 0.512850 -0.372264 0.152158 0.035 Uiso 1 1 calc R . . . .
C6B C 0.6530(5) -0.3255(4) 0.13300(4) 0.0412(10) Uani 1 1 d . . . . .
H6BA H 0.616040 -0.229977 0.133438 0.049 Uiso 1 1 calc R . . . .
H6BB H 0.768152 -0.332012 0.137738 0.049 Uiso 1 1 calc R . . . .
C7B C 0.6656(4) -0.3700(4) 0.11630(4) 0.0332(8) Uani 1 1 d . . . . .
H7BA H 0.713281 -0.462482 0.115768 0.040 Uiso 1 1 calc R . . . .
H7BB H 0.744858 -0.308864 0.110903 0.040 Uiso 1 1 calc R . . . .
C8B C 0.4844(4) -0.3668(3) 0.10856(3) 0.0211(6) Uani 1 1 d . . . . .
H8B H 0.443091 -0.271222 0.108336 0.025 Uiso 1 1 calc R . . . .
C9B C 0.3491(3) -0.4541(3) 0.11741(3) 0.0169(6) Uani 1 1 d . . . . .
H9B H 0.391804 -0.549297 0.117155 0.020 Uiso 1 1 calc R . . . .
C10B C 0.3365(4) -0.4132(3) 0.13463(3) 0.0252(7) Uani 1 1 d . . . . .
C11B C 0.1707(4) -0.4535(3) 0.10907(3) 0.0216(6) Uani 1 1 d . . . . .
H11C H 0.091852 -0.516395 0.114249 0.026 Uiso 1 1 calc R . . . .
H11D H 0.120404 -0.361944 0.109726 0.026 Uiso 1 1 calc R . . . .
C12B C 0.1826(3) -0.4951(3) 0.09212(3) 0.0206(6) Uani 1 1 d . . . . .
H12C H 0.215964 -0.591327 0.091458 0.025 Uiso 1 1 calc R . . . .
H12D H 0.067847 -0.485128 0.087382 0.025 Uiso 1 1 calc R . . . .
C13B C 0.3157(3) -0.4083(3) 0.08328(3) 0.0160(6) Uani 1 1 d . . . . .
C14B C 0.4914(3) -0.4201(3) 0.09216(3) 0.0167(6) Uani 1 1 d . . . . .
H14B H 0.516175 -0.518838 0.092955 0.020 Uiso 1 1 calc R . . . .
C15B C 0.6286(4) -0.3620(4) 0.08127(3) 0.0253(7) Uani 1 1 d . . . . .
H15C H 0.742815 -0.402909 0.083190 0.030 Uiso 1 1 calc R . . . .
H15D H 0.637852 -0.262885 0.082334 0.030 Uiso 1 1 calc R . . . .
C16B C 0.5595(4) -0.4014(3) 0.06523(3) 0.0226(6) Uani 1 1 d . . . . .
H16C H 0.637031 -0.467986 0.060490 0.027 Uiso 1 1 calc R . . . .
H16D H 0.553117 -0.320549 0.058728 0.027 Uiso 1 1 calc R . . . .
C17B C 0.3734(4) -0.4643(3) 0.06745(3) 0.0189(6) Uani 1 1 d . . . . .
H17B H 0.388986 -0.563915 0.068595 0.023 Uiso 1 1 calc R . . . .
C18B C 0.2540(4) -0.2586(3) 0.08179(4) 0.0270(7) Uani 1 1 d . . . . .
H18D H 0.235460 -0.220596 0.091794 0.041 Uiso 1 1 calc GR . . . .
H18E H 0.146046 -0.255737 0.076069 0.041 Uiso 1 1 calc GR . . . .
H18F H 0.341808 -0.205780 0.076557 0.041 Uiso 1 1 calc GR . . . .
C19B C 0.2541(6) -0.2694(4) 0.13638(4) 0.0470(11) Uani 1 1 d . . . . .
H19G H 0.315190 -0.205141 0.129966 0.070 Uiso 1 1 calc GR . . . .
H19H H 0.263078 -0.240410 0.146859 0.070 Uiso 1 1 calc GR . . . .
H19I H 0.132662 -0.272907 0.133394 0.070 Uiso 1 1 calc GR . . . .
C20B C 0.2542(4) -0.4421(4) 0.05336(3) 0.0286(8) Uani 1 1 d . . . . .
H20B H 0.251877 -0.343289 0.051101 0.034 Uiso 1 1 calc R . . . .
C21B C 0.0664(5) -0.4889(7) 0.05597(4) 0.0652(17) Uani 1 1 d . . . . .
H21D H 0.065529 -0.585077 0.058500 0.098 Uiso 1 1 calc GR . . . .
H21E H -0.001399 -0.474100 0.046818 0.098 Uiso 1 1 calc GR . . . .
H21F H 0.016324 -0.437105 0.064227 0.098 Uiso 1 1 calc GR . . . .
C22B C 0.3369(5) -0.5163(4) 0.03957(4) 0.0400(9) Uani 1 1 d . . . . .
H22C H 0.351904 -0.613350 0.041863 0.048 Uiso 0.514(4) 1 calc R . P B -2
H22D H 0.451366 -0.477310 0.037396 0.048 Uiso 0.514(4) 1 calc R . P B -2
H22E H 0.441514 -0.464031 0.037095 0.048 Uiso 0.486(4) 1 calc R . P B -1
H22F H 0.377697 -0.604247 0.043474 0.048 Uiso 0.486(4) 1 calc R . P B -1
C23B C 0.2059(12) -0.4975(11) 0.02460(10) 0.025(2) Uani 0.514(4) 1 d . . P B -2
H23C H 0.094217 -0.542400 0.026456 0.030 Uiso 0.514(4) 1 calc R . P B -2
H23D H 0.184228 -0.400527 0.022706 0.030 Uiso 0.514(4) 1 calc R . P B -2
C24B C 0.2954(7) -0.5619(6) 0.01096(6) 0.0201(13) Uani 0.514(4) 1 d . . P B -2
H24C H 0.342875 -0.650660 0.013937 0.024 Uiso 0.514(4) 1 calc R . P B -2
H24D H 0.208792 -0.577514 0.002962 0.024 Uiso 0.514(4) 1 calc R . P B -2
O2C O 0.0725(6) -0.4309(6) 0.00573(5) 0.0338(13) Uani 0.486(4) 1 d . . P B -1
H2C H 0.099356 -0.502346 0.001330 0.051 Uiso 0.486(4) 1 calc GR . P B -1
C23C C 0.2529(12) -0.5467(11) 0.02496(12) 0.026(2) Uani 0.486(4) 1 d . . P B -1
H23E H 0.157460 -0.611687 0.026325 0.031 Uiso 0.486(4) 1 calc R . P B -1
H23F H 0.336947 -0.585829 0.017875 0.031 Uiso 0.486(4) 1 calc R . P B -1
C24C C 0.1845(9) -0.4124(8) 0.01903(8) 0.0289(15) Uani 0.486(4) 1 d . . P B -1
H24E H 0.118502 -0.366755 0.027029 0.035 Uiso 0.486(4) 1 calc R . P B -1
H24F H 0.282604 -0.353685 0.016332 0.035 Uiso 0.486(4) 1 calc R . P B -1

loop_
_atom_site_aniso_label
_atom_site_aniso_U_11
_atom_site_aniso_U_22
_atom_site_aniso_U_33
_atom_site_aniso_U_23
_atom_site_aniso_U_13
_atom_site_aniso_U_12
O1 0.0592(16) 0.0268(14) 0.0426(16) -0.0158(12) -0.0231(13) 0.0123(12)
O2 0.0374(12) 0.0314(13) 0.0123(10) 0.0033(9) -0.0027(9) -0.0075(10)
C1 0.0239(14) 0.0381(19) 0.0140(14) -0.0029(13) 0.0016(11) 0.0025(13)
C2 0.0269(15) 0.0362(19) 0.0222(16) -0.0093(14) -0.0035(12) 0.0132(14)
C3 0.0359(17) 0.0268(18) 0.0242(16) -0.0067(14) -0.0100(13) 0.0076(14)
C4 0.0234(14) 0.0297(17) 0.0213(15) -0.0060(13) -0.0090(12) 0.0055(13)
C5 0.0244(14) 0.0221(16) 0.0157(14) 0.0005(12) -0.0046(11) 0.0052(12)
C6 0.0237(14) 0.0240(16) 0.0207(15) -0.0018(12) -0.0074(11) 0.0072(12)
C7 0.0143(12) 0.0224(16) 0.0214(15) -0.0017(12) -0.0030(10) 0.0032(11)
C8 0.0144(12) 0.0150(14) 0.0164(14) -0.0002(11) 0.0001(10) 0.0008(10)
C9 0.0155(12) 0.0162(14) 0.0132(13) -0.0008(11) 0.0004(10) -0.0019(10)
C10 0.0222(13) 0.0209(15) 0.0144(14) 0.0012(12) 0.0011(10) -0.0003(11)
C11 0.0123(11) 0.0319(17) 0.0152(13) -0.0021(12) 0.0030(10) -0.0020(11)
C12 0.0116(11) 0.0272(16) 0.0162(13) -0.0029(12) 0.0008(9) 0.0022(11)
C13 0.0112(12) 0.0187(15) 0.0131(13) -0.0006(11) 0.0009(9) -0.0012(10)
C14 0.0094(11) 0.0157(14) 0.0168(13) -0.0011(11) 0.0011(9) -0.0009(10)
C15 0.0117(12) 0.0221(15) 0.0186(14) -0.0018(12) 0.0011(10) 0.0008(10)
C16 0.0127(12) 0.0270(16) 0.0179(14) -0.0009(12) 0.0029(10) -0.0019(11)
C17 0.0135(12) 0.0173(15) 0.0135(13) -0.0009(11) 0.0020(9) -0.0001(10)
C18 0.0196(13) 0.0179(15) 0.0205(14) 0.0011(12) -0.0005(11) -0.0051(11)
C19 0.0384(17) 0.0317(19) 0.0201(16) 0.0064(14) 0.0018(13) -0.0055(14)
C20 0.0164(12) 0.0212(15) 0.0118(13) -0.0021(11) 0.0012(10) -0.0013(11)
C21 0.0145(12) 0.0351(18) 0.0170(14) -0.0009(13) 0.0001(10) -0.0024(12)
C22 0.0165(12) 0.0238(16) 0.0160(13) 0.0003(12) -0.0001(10) -0.0041(11)
C23 0.0232(13) 0.0260(16) 0.0156(14) -0.0008(12) -0.0007(11) -0.0042(12)
C24 0.0225(13) 0.0260(16) 0.0156(14) 0.0003(12) -0.0002(11) -0.0030(12)
O1D 0.027(2) 0.023(3) 0.026(3) -0.002(2) -0.0018(19) 0.002(2)
O2D 0.0282(11) 0.0410(14) 0.0149(10) -0.0021(10) -0.0043(8) -0.0040(10)
C1D 0.015(3) 0.025(4) 0.013(3) -0.002(3) 0.000(2) -0.004(3)
C2D 0.019(3) 0.031(4) 0.014(3) 0.000(3) 0.003(2) 0.001(3)
C3D 0.023(3) 0.022(4) 0.012(3) 0.000(3) -0.002(2) -0.002(3)
C4D 0.020(3) 0.022(4) 0.015(3) 0.001(3) -0.003(2) -0.003(3)
C5D 0.015(3) 0.017(5) 0.015(3) 0.003(3) -0.007(2) -0.001(3)
C6D 0.019(4) 0.012(6) 0.020(4) 0.005(4) 0.003(3) 0.002(4)
C7D 0.0227(14) 0.0267(17) 0.0181(14) -0.0014(13) -0.0042(11) 0.0010(12)
C8D 0.0177(12) 0.0187(14) 0.0146(13) 0.0021(11) -0.0017(10) 0.0041(11)
C9D 0.0208(14) 0.0421(19) 0.0144(14) -0.0075(14) -0.0044(11) 0.0141(13)
C10D 0.017(3) 0.019(4) 0.015(3) -0.001(4) 0.000(2) 0.002(3)
C11D 0.0166(13) 0.059(2) 0.0158(15) -0.0044(15) -0.0002(11) 0.0116(14)
C12D 0.0222(14) 0.0383(19) 0.0132(14) -0.0061(13) -0.0046(11) 0.0124(13)
C13D 0.0169(12) 0.0171(14) 0.0150(13) -0.0015(11) -0.0002(10) 0.0036(11)
C14D 0.0208(13) 0.0152(14) 0.0158(14) 0.0008(11) -0.0019(10) 0.0017(11)
C15D 0.0191(13) 0.0260(16) 0.0168(14) 0.0012(12) -0.0004(10) -0.0069(12)
C16D 0.0236(14) 0.0282(17) 0.0157(14) 0.0022(12) 0.0015(11) -0.0090(12)
C17D 0.0251(13) 0.0146(14) 0.0141(13) -0.0021(11) -0.0027(10) 0.0006(11)
C18D 0.0196(13) 0.0191(15) 0.0220(15) 0.0034(12) 0.0012(11) -0.0027(11)
C19D 0.018(3) 0.013(5) 0.017(3) 0.002(4) 0.002(2) -0.002(4)
C20D 0.0212(13) 0.0202(15) 0.0137(13) -0.0027(12) -0.0002(10) -0.0020(11)
C21D 0.0242(14) 0.0309(17) 0.0153(14) 0.0006(13) -0.0012(11) -0.0029(13)
C22D 0.0233(13) 0.0243(16) 0.0145(13) 0.0012(12) -0.0015(11) -0.0057(12)
C23D 0.0214(13) 0.0250(16) 0.0140(13) -0.0013(12) -0.0011(10) -0.0035(11)
C24D 0.0205(13) 0.0255(16) 0.0141(13) -0.0022(12) -0.0002(10) -0.0011(11)
O1E 0.046(3) 0.030(4) 0.036(3) -0.017(3) 0.002(3) -0.005(3)
C1E 0.017(3) 0.022(4) 0.013(3) -0.003(3) -0.001(2) -0.001(3)
C2E 0.020(3) 0.032(5) 0.012(3) -0.004(3) 0.000(2) -0.003(3)
C3E 0.026(3) 0.027(3) 0.020(3) -0.005(3) 0.000(2) -0.001(3)
C4E 0.024(3) 0.023(4) 0.019(4) 0.000(3) -0.008(3) -0.006(3)
C5E 0.017(3) 0.019(4) 0.014(3) -0.002(3) -0.001(2) 0.000(3)
C6E 0.014(4) 0.019(6) 0.014(4) 0.006(4) -0.006(3) -0.002(4)
C10E 0.012(3) 0.018(4) 0.013(2) -0.005(4) -0.004(2) 0.000(3)
C19E 0.025(3) 0.010(5) 0.022(4) 0.004(4) 0.001(3) 0.001(4)
O1B 0.0414(13) 0.0276(13) 0.0283(13) 0.0069(10) -0.0075(10) -0.0015(10)
O2B 0.026(2) 0.034(3) 0.020(2) 0.0015(19) 0.0064(16) 0.0000(19)
C1B 0.0287(15) 0.044(2) 0.0138(14) -0.0004(14) 0.0039(11) 0.0065(14)
C2B 0.0231(14) 0.0343(19) 0.0175(15) 0.0049(13) -0.0004(11) -0.0089(13)
C3B 0.0258(15) 0.0235(16) 0.0186(15) 0.0023(12) -0.0041(12) -0.0041(12)
C4B 0.0229(14) 0.0325(18) 0.0219(15) 0.0054(14) -0.0075(12) -0.0100(13)
C5B 0.0438(18) 0.0266(18) 0.0173(15) -0.0010(13) -0.0094(13) -0.0124(14)
C6B 0.057(2) 0.040(2) 0.0266(18) 0.0075(16) -0.0197(16) -0.0303(18)
C7B 0.0323(17) 0.040(2) 0.0269(17) 0.0117(15) -0.0103(13) -0.0224(15)
C8B 0.0265(14) 0.0194(16) 0.0174(14) 0.0028(12) -0.0043(11) -0.0054(12)
C9B 0.0194(13) 0.0171(14) 0.0143(13) -0.0008(11) 0.0014(10) 0.0020(11)
C10B 0.0370(16) 0.0230(17) 0.0156(15) -0.0042(13) -0.0002(12) 0.0033(13)
C11B 0.0163(12) 0.0313(17) 0.0171(14) 0.0018(13) 0.0037(10) 0.0030(12)
C12B 0.0155(12) 0.0294(17) 0.0170(14) 0.0024(13) -0.0004(10) -0.0055(12)
C13B 0.0146(12) 0.0188(15) 0.0147(13) 0.0010(11) 0.0009(10) 0.0005(11)
C14B 0.0151(12) 0.0168(14) 0.0181(14) 0.0026(11) 0.0011(10) -0.0020(10)
C15B 0.0175(13) 0.0330(18) 0.0255(16) 0.0101(14) -0.0008(11) -0.0056(12)
C16B 0.0174(13) 0.0303(17) 0.0200(15) 0.0073(13) 0.0044(11) 0.0015(12)
C17B 0.0217(13) 0.0190(15) 0.0160(14) 0.0015(12) 0.0026(11) -0.0023(11)
C18B 0.0313(16) 0.0245(17) 0.0252(16) 0.0044(14) 0.0032(13) 0.0106(13)
C19B 0.085(3) 0.032(2) 0.0234(18) -0.0107(16) -0.0011(18) 0.024(2)
C20B 0.0245(14) 0.049(2) 0.0130(14) 0.0018(14) 0.0022(11) -0.0119(14)
C21B 0.037(2) 0.140(5) 0.0189(17) 0.005(2) -0.0059(15) -0.043(3)
C22B 0.055(2) 0.048(2) 0.0165(16) -0.0003(16) 0.0048(15) -0.0162(19)
C23B 0.023(4) 0.034(7) 0.017(4) 0.006(4) -0.001(3) 0.009(3)
C24B 0.024(3) 0.020(3) 0.016(3) 0.000(2) -0.002(2) -0.002(2)
O2C 0.030(2) 0.047(3) 0.025(3) 0.008(2) -0.004(2) -0.007(2)
C23C 0.028(5) 0.022(5) 0.027(4) 0.007(4) 0.000(4) -0.004(4)
C24C 0.035(4) 0.025(4) 0.026(4) 0.003(3) -0.003(3) -0.002(3)

loop_
_atom_type_symbol
_atom_type_description
_atom_type_scat_dispersion_real
_atom_type_scat_dispersion_imag
_atom_type_scat_source
C C 0.0181 0.0091 'International Tables Vol C Tables 4.2.6.8 and 6.1.1.4'
H H 0.0000 0.0000 'International Tables Vol C Tables 4.2.6.8 and 6.1.1.4'
O O 0.0492 0.0322 'International Tables Vol C Tables 4.2.6.8 and 6.1.1.4'

loop_
_exptl_crystal_face_index_h
_exptl_crystal_face_index_k
_exptl_crystal_face_index_l
_exptl_crystal_face_perp_dist
0 -1 56 0.0270
0 1 -56 0.0270
-5 1 -5 0.1776
5 -1 5 0.1776
0 6 6 0.0128
0 -6 -6 0.0028

loop_
_geom_angle_atom_site_label_1
_geom_angle_atom_site_label_2
_geom_angle_atom_site_label_3
_geom_angle
_geom_angle_site_symmetry_1
_geom_angle_site_symmetry_3
_geom_angle_publ_flag
C3 O1 H1 109.5 . . ?
C24 O2 H2 109.5 . . ?
H1A C1 H1C 107.5 . . ?
C2 C1 H1A 108.4 . . ?
C2 C1 H1C 108.4 . . ?
C2 C1 C10 115.4(3) . . ?
C10 C1 H1A 108.4 . . ?
C10 C1 H1C 108.4 . . ?
C1 C2 H2A 109.9 . . ?
C1 C2 H2E 109.9 . . ?
H2A C2 H2E 108.3 . . ?
C3 C2 C1 109.0(3) . . ?
C3 C2 H2A 109.9 . . ?
C3 C2 H2E 109.9 . . ?
O1 C3 C2 112.3(3) . . ?
O1 C3 H3 108.6 . . ?
O1 C3 C4 109.1(3) . . ?
C2 C3 H3 108.6 . . ?
C4 C3 C2 109.6(3) . . ?
C4 C3 H3 108.6 . . ?
C3 C4 H4A 109.2 . . ?
C3 C4 H4B 109.2 . . ?
C3 C4 C5 112.2(3) . . ?
H4A C4 H4B 107.9 . . ?
C5 C4 H4A 109.2 . . ?
C5 C4 H4B 109.2 . . ?
C4 C5 H5 106.8 . . ?
C4 C5 C10 112.8(2) . . ?
C6 C5 C4 111.3(3) . . ?
C6 C5 H5 106.8 . . ?
C6 C5 C10 111.9(2) . . ?
C10 C5 H5 106.8 . . ?
C5 C6 H6A 109.1 . . ?
C5 C6 H6B 109.1 . . ?
C5 C6 C7 112.5(2) . . ?
H6A C6 H6B 107.8 . . ?
C7 C6 H6A 109.1 . . ?
C7 C6 H6B 109.1 . . ?
C6 C7 H7A 109.5 . . ?
C6 C7 H7B 109.5 . . ?
C6 C7 C8 110.9(2) . . ?
H7A C7 H7B 108.1 . . ?
C8 C7 H7A 109.5 . . ?
C8 C7 H7B 109.5 . . ?
C7 C8 H8 108.2 . . ?
C7 C8 C9 111.3(2) . . ?
C9 C8 H8 108.2 . . ?
C14 C8 C7 112.2(2) . . ?
C14 C8 H8 108.2 . . ?
C14 C8 C9 108.6(2) . . ?
C8 C9 H9 106.4 . . ?
C8 C9 C10 113.2(2) . . ?
C10 C9 H9 106.4 . . ?
C11 C9 C8 110.4(2) . . ?
C11 C9 H9 106.4 . . ?
C11 C9 C10 113.4(2) . . ?
C1 C10 C5 108.0(2) . . ?
C1 C10 C9 111.8(2) . . ?
C9 C10 C5 109.4(2) . . ?
C19 C10 C1 106.9(2) . . ?
C19 C10 C5 109.5(2) . . ?
C19 C10 C9 111.0(2) . . ?
C9 C11 H11E 108.9 . . ?
C9 C11 H11F 108.9 . . ?
H11E C11 H11F 107.7 . . ?
C12 C11 C9 113.5(2) . . ?
C12 C11 H11E 108.9 . . ?
C12 C11 H11F 108.9 . . ?
C11 C12 H12E 109.1 . . ?
C11 C12 H12F 109.1 . . ?
H12E C12 H12F 107.9 . . ?
C13 C12 C11 112.4(2) . . ?
C13 C12 H12E 109.1 . . ?
C13 C12 H12F 109.1 . . ?
C12 C13 C14 106.5(2) . . ?
C12 C13 C17 115.8(2) . . ?
C14 C13 C17 100.4(2) . . ?
C18 C13 C12 111.7(2) . . ?
C18 C13 C14 111.7(2) . . ?
C18 C13 C17 110.2(2) . . ?
C8 C14 C13 114.1(2) . . ?
C8 C14 H14 106.1 . . ?
C8 C14 C15 119.4(2) . . ?
C13 C14 H14 106.1 . . ?
C15 C14 C13 103.9(2) . . ?
C15 C14 H14 106.1 . . ?
C14 C15 H15E 111.0 . . ?
C14 C15 H15F 111.0 . . ?
C14 C15 C16 103.6(2) . . ?
H15E C15 H15F 109.0 . . ?
C16 C15 H15E 111.0 . . ?
C16 C15 H15F 111.0 . . ?
C15 C16 H16E 110.3 . . ?
C15 C16 H16F 110.3 . . ?
C15 C16 C17 107.2(2) . . ?
H16E C16 H16F 108.5 . . ?
C17 C16 H16E 110.3 . . ?
C17 C16 H16F 110.3 . . ?
C13 C17 C16 103.4(2) . . ?
C13 C17 H17 106.9 . . ?
C16 C17 H17 106.9 . . ?
C20 C17 C13 119.5(2) . . ?
C20 C17 C16 112.6(2) . . ?
C20 C17 H17 106.9 . . ?
C13 C18 H18G 109.5 . . ?
C13 C18 H18H 109.5 . . ?
C13 C18 H18I 109.5 . . ?
H18G C18 H18H 109.5 . . ?
H18G C18 H18I 109.5 . . ?
H18H C18 H18I 109.5 . . ?
C10 C19 H19J 109.5 . . ?
C10 C19 H19K 109.5 . . ?
C10 C19 H19L 109.5 . . ?
H19J C19 H19K 109.5 . . ?
H19J C19 H19L 109.5 . . ?
H19K C19 H19L 109.5 . . ?
C17 C20 H20 108.3 . . ?
C21 C20 C17 113.6(2) . . ?
C21 C20 H20 108.3 . . ?
C21 C20 C22 109.6(2) . . ?
C22 C20 C17 108.7(2) . . ?
C22 C20 H20 108.3 . . ?
C20 C21 H21G 109.5 . . ?
C20 C21 H21H 109.5 . . ?
C20 C21 H21I 109.5 . . ?
H21G C21 H21H 109.5 . . ?
H21G C21 H21I 109.5 . . ?
H21H C21 H21I 109.5 . . ?
C20 C22 H22G 108.4 . . ?
C20 C22 H22H 108.4 . . ?
H22G C22 H22H 107.4 . . ?
C23 C22 C20 115.7(2) . . ?
C23 C22 H22G 108.4 . . ?
C23 C22 H22H 108.4 . . ?
C22 C23 H23G 109.4 . . ?
C22 C23 H23H 109.4 . . ?
H23G C23 H23H 108.0 . . ?
C24 C23 C22 111.3(2) . . ?
C24 C23 H23G 109.4 . . ?
C24 C23 H23H 109.4 . . ?
O2 C24 C23 112.0(2) . . ?
O2 C24 H24G 109.2 . . ?
O2 C24 H24H 109.2 . . ?
C23 C24 H24G 109.2 . . ?
C23 C24 H24H 109.2 . . ?
H24G C24 H24H 107.9 . . ?
C3D O1D H1D 109.5 . . ?
C24D O2D H2D 109.5 . . ?
H1DA C1D H1DB 107.8 . . ?
C2D C1D H1DA 109.0 . . ?
C2D C1D H1DB 109.0 . . ?
C10D C1D H1DA 109.0 . . ?
C10D C1D H1DB 109.0 . . ?
C10D C1D C2D 112.8(6) . . ?
C1D C2D H2DA 109.6 . . ?
C1D C2D H2DB 109.6 . . ?
H2DA C2D H2DB 108.1 . . ?
C3D C2D C1D 110.3(5) . . ?
C3D C2D H2DA 109.6 . . ?
C3D C2D H2DB 109.6 . . ?
O1D C3D C2D 108.8(5) . . ?
O1D C3D H3D 108.4 . . ?
O1D C3D C4D 111.0(6) . . ?
C2D C3D H3D 108.4 . . ?
C4D C3D C2D 111.7(6) . . ?
C4D C3D H3D 108.4 . . ?
C3D C4D H4DA 109.0 . . ?
C3D C4D H4DB 109.0 . . ?
C3D C4D C5D 112.7(7) . . ?
H4DA C4D H4DB 107.8 . . ?
C5D C4D H4DA 109.0 . . ?
C5D C4D H4DB 109.0 . . ?
C4D C5D H5D 107.7 . . ?
C4D C5D C10D 111.7(7) . . ?
C6D C5D C4D 110.4(8) . . ?
C6D C5D H5D 107.7 . . ?
C6D C5D C10D 111.5(10) . . ?
C10D C5D H5D 107.7 . . ?
C5D C6D H6DA 109.3 . . ?
C5D C6D H6DB 109.3 . . ?
H6DA C6D H6DB 107.9 . . ?
C7D C6D C5D 111.8(15) . . ?
C7D C6D H6DA 109.3 . . ?
C7D C6D H6DB 109.3 . . ?
C6D C7D H7DC 107.9 . . ?
C6D C7D H7DD 107.9 . . ?
C6D C7D C8D 117.7(8) . . ?
H7DA C7D H7DB 108.3 . . ?
H7DC C7D H7DD 107.2 . . ?
C8D C7D H7DA 109.9 . . ?
C8D C7D H7DB 109.9 . . ?
C8D C7D H7DC 107.9 . . ?
C8D C7D H7DD 107.9 . . ?
C8D C7D C6E 109.1(7) . . ?
C6E C7D H7DA 109.9 . . ?
C6E C7D H7DB 109.9 . . ?
C7D C8D H8D 108.9 . . ?
C7D C8D C9D 110.2(2) . . ?
C9D C8D H8D 108.9 . . ?
C14D C8D C7D 111.1(2) . . ?
C14D C8D H8D 108.9 . . ?
C14D C8D C9D 108.8(2) . . ?
C8D C9D H9D 108.9 . . ?
C8D C9D H9DA 103.2 . . ?
C8D C9D C11D 111.4(2) . . ?
C8D C9D C10E 110.6(4) . . ?
C10D C9D C8D 113.6(5) . . ?
C10D C9D H9DA 103.2 . . ?
C10D C9D C11D 119.8(5) . . ?
C11D C9D H9D 108.9 . . ?
C11D C9D H9DA 103.2 . . ?
C11D C9D C10E 108.1(4) . . ?
C10E C9D H9D 108.9 . . ?
C1D C10D C5D 108.9(8) . . ?
C1D C10D C19D 106.2(8) . . ?
C5D C10D C19D 110.3(8) . . ?
C9D C10D C1D 112.1(7) . . ?
C9D C10D C5D 114.0(7) . . ?
C9D C10D C19D 105.0(7) . . ?
C9D C11D H11A 109.0 . . ?
C9D C11D H11B 109.0 . . ?
H11A C11D H11B 107.8 . . ?
C12D C11D C9D 112.8(3) . . ?
C12D C11D H11A 109.0 . . ?
C12D C11D H11B 109.0 . . ?
C11D C12D H12A 109.2 . . ?
C11D C12D H12B 109.2 . . ?
H12A C12D H12B 107.9 . . ?
C13D C12D C11D 111.9(2) . . ?
C13D C12D H12A 109.2 . . ?
C13D C12D H12B 109.2 . . ?
C12D C13D C14D 106.9(2) . . ?
C12D C13D C17D 116.9(2) . . ?
C14D C13D C17D 99.8(2) . . ?
C18D C13D C12D 110.9(3) . . ?
C18D C13D C14D 111.9(2) . . ?
C18D C13D C17D 109.9(2) . . ?
C8D C14D C13D 115.3(2) . . ?
C8D C14D H14D 106.1 . . ?
C8D C14D C15D 118.6(2) . . ?
C13D C14D H14D 106.1 . . ?
C15D C14D C13D 103.8(2) . . ?
C15D C14D H14D 106.1 . . ?
C14D C15D H15A 111.1 . . ?
C14D C15D H15B 111.1 . . ?
C14D C15D C16D 103.2(2) . . ?
H15A C15D H15B 109.1 . . ?
C16D C15D H15A 111.1 . . ?
C16D C15D H15B 111.1 . . ?
C15D C16D H16A 110.3 . . ?
C15D C16D H16B 110.3 . . ?
C15D C16D C17D 107.1(2) . . ?
H16A C16D H16B 108.6 . . ?
C17D C16D H16A 110.3 . . ?
C17D C16D H16B 110.3 . . ?
C13D C17D C16D 103.3(2) . . ?
C13D C17D H17D 106.9 . . ?
C16D C17D H17D 106.9 . . ?
C20D C17D C13D 119.8(2) . . ?
C20D C17D C16D 112.3(2) . . ?
C20D C17D H17D 106.9 . . ?
C13D C18D H18A 109.5 . . ?
C13D C18D H18B 109.5 . . ?
C13D C18D H18C 109.5 . . ?
H18A C18D H18B 109.5 . . ?
H18A C18D H18C 109.5 . . ?
H18B C18D H18C 109.5 . . ?
C10D C19D H19A 109.5 . . ?
C10D C19D H19B 109.5 . . ?
C10D C19D H19C 109.5 . . ?
H19A C19D H19B 109.5 . . ?
H19A C19D H19C 109.5 . . ?
H19B C19D H19C 109.5 . . ?
C17D C20D H20D 108.1 . . ?
C21D C20D C17D 113.2(2) . . ?
C21D C20D H20D 108.1 . . ?
C21D C20D C22D 110.4(2) . . ?
C22D C20D C17D 108.7(2) . . ?
C22D C20D H20D 108.1 . . ?
C20D C21D H21A 109.5 . . ?
C20D C21D H21B 109.5 . . ?
C20D C21D H21C 109.5 . . ?
H21A C21D H21B 109.5 . . ?
H21A C21D H21C 109.5 . . ?
H21B C21D H21C 109.5 . . ?
C20D C22D H22A 108.5 . . ?
C20D C22D H22B 108.5 . . ?
H22A C22D H22B 107.5 . . ?
C23D C22D C20D 115.2(2) . . ?
C23D C22D H22A 108.5 . . ?
C23D C22D H22B 108.5 . . ?
C22D C23D H23A 109.3 . . ?
C22D C23D H23B 109.3 . . ?
H23A C23D H23B 108.0 . . ?
C24D C23D C22D 111.6(2) . . ?
C24D C23D H23A 109.3 . . ?
C24D C23D H23B 109.3 . . ?
O2D C24D C23D 112.6(2) . . ?
O2D C24D H24A 109.1 . . ?
O2D C24D H24B 109.1 . . ?
C23D C24D H24A 109.1 . . ?
C23D C24D H24B 109.1 . . ?
H24A C24D H24B 107.8 . . ?
C3E O1E H1E 109.5 . . ?
H1EA C1E H1EB 107.8 . . ?
C2E C1E H1EA 109.0 . . ?
C2E C1E H1EB 109.0 . . ?
C2E C1E C10E 113.0(7) . . ?
C10E C1E H1EA 109.0 . . ?
C10E C1E H1EB 109.0 . . ?
C1E C2E H2EA 109.6 . . ?
C1E C2E H2EB 109.6 . . ?
H2EA C2E H2EB 108.1 . . ?
C3E C2E C1E 110.5(6) . . ?
C3E C2E H2EA 109.6 . . ?
C3E C2E H2EB 109.6 . . ?
O1E C3E C2E 112.3(6) . . ?
O1E C3E H3E 108.4 . . ?
O1E C3E C4E 108.6(7) . . ?
C2E C3E H3E 108.4 . . ?
C2E C3E C4E 110.6(6) . . ?
C4E C3E H3E 108.4 . . ?
C3E C4E H4EA 108.7 . . ?
C3E C4E H4EB 108.7 . . ?
C3E C4E C5E 114.1(7) . . ?
H4EA C4E H4EB 107.6 . . ?
C5E C4E H4EA 108.7 . . ?
C5E C4E H4EB 108.7 . . ?
C4E C5E H5E 106.6 . . ?
C4E C5E C10E 112.5(8) . . ?
C6E C5E C4E 111.2(9) . . ?
C6E C5E H5E 106.6 . . ?
C6E C5E C10E 112.7(10) . . ?
C10E C5E H5E 106.6 . . ?
C7D C6E H6EA 108.7 . . ?
C7D C6E H6EB 108.7 . . ?
C5E C6E C7D 114.0(13) . . ?
C5E C6E H6EA 108.7 . . ?
C5E C6E H6EB 108.7 . . ?
H6EA C6E H6EB 107.6 . . ?
C1E C10E C9D 112.4(7) . . ?
C5E C10E C9D 103.7(7) . . ?
C5E C10E C1E 108.4(7) . . ?
C5E C10E C19E 109.9(7) . . ?
C19E C10E C9D 116.5(8) . . ?
C19E C10E C1E 105.7(7) . . ?
C10E C19E H19D 109.5 . . ?
C10E C19E H19E 109.5 . . ?
C10E C19E H19F 109.5 . . ?
H19D C19E H19E 109.5 . . ?
H19D C19E H19F 109.5 . . ?
H19E C19E H19F 109.5 . . ?
C3B O1B H1B 109.5 . . ?
C24B O2B H2B 109.5 . . ?
H1BA C1B H1BB 107.5 . . ?
C2B C1B H1BA 108.4 . . ?
C2B C1B H1BB 108.4 . . ?
C2B C1B C10B 115.4(3) . . ?
C10B C1B H1BA 108.4 . . ?
C10B C1B H1BB 108.4 . . ?
C1B C2B H2BA 109.8 . . ?
C1B C2B H2BB 109.8 . . ?
H2BA C2B H2BB 108.2 . . ?
C3B C2B C1B 109.6(3) . . ?
C3B C2B H2BA 109.8 . . ?
C3B C2B H2BB 109.8 . . ?
O1B C3B C2B 111.2(3) . . ?
O1B C3B H3B 108.6 . . ?
O1B C3B C4B 109.9(3) . . ?
C2B C3B H3B 108.6 . . ?
C4B C3B C2B 109.9(2) . . ?
C4B C3B H3B 108.6 . . ?
C3B C4B H4BA 109.1 . . ?
C3B C4B H4BB 109.1 . . ?
C3B C4B C5B 112.6(3) . . ?
H4BA C4B H4BB 107.8 . . ?
C5B C4B H4BA 109.1 . . ?
C5B C4B H4BB 109.1 . . ?
C4B C5B H5B 107.0 . . ?
C4B C5B C10B 112.6(2) . . ?
C6B C5B C4B 110.7(3) . . ?
C6B C5B H5B 107.0 . . ?
C6B C5B C10B 112.2(3) . . ?
C10B C5B H5B 107.0 . . ?
C5B C6B H6BA 109.2 . . ?
C5B C6B H6BB 109.2 . . ?
H6BA C6B H6BB 107.9 . . ?
C7B C6B C5B 112.1(3) . . ?
C7B C6B H6BA 109.2 . . ?
C7B C6B H6BB 109.2 . . ?
C6B C7B H7BA 109.5 . . ?
C6B C7B H7BB 109.5 . . ?
C6B C7B C8B 110.8(3) . . ?
H7BA C7B H7BB 108.1 . . ?
C8B C7B H7BA 109.5 . . ?
C8B C7B H7BB 109.5 . . ?
C7B C8B H8B 108.4 . . ?
C7B C8B C9B 111.6(2) . . ?
C9B C8B H8B 108.4 . . ?
C14B C8B C7B 111.8(3) . . ?
C14B C8B H8B 108.4 . . ?
C14B C8B C9B 108.1(2) . . ?
C8B C9B H9B 106.5 . . ?
C8B C9B C10B 112.8(2) . . ?
C10B C9B H9B 106.5 . . ?
C11B C9B C8B 110.5(2) . . ?
C11B C9B H9B 106.5 . . ?
C11B C9B C10B 113.4(2) . . ?
C1B C10B C5B 108.2(2) . . ?
C1B C10B C9B 111.7(3) . . ?
C5B C10B C9B 109.6(3) . . ?
C19B C10B C1B 107.0(3) . . ?
C19B C10B C5B 109.5(3) . . ?
C19B C10B C9B 110.7(3) . . ?
C9B C11B H11C 108.9 . . ?
C9B C11B H11D 108.9 . . ?
H11C C11B H11D 107.7 . . ?
C12B C11B C9B 113.5(2) . . ?
C12B C11B H11C 108.9 . . ?
C12B C11B H11D 108.9 . . ?
C11B C12B H12C 109.1 . . ?
C11B C12B H12D 109.1 . . ?
H12C C12B H12D 107.8 . . ?
C13B C12B C11B 112.5(2) . . ?
C13B C12B H12C 109.1 . . ?
C13B C12B H12D 109.1 . . ?
C12B C13B C14B 106.2(2) . . ?
C12B C13B C17B 116.5(2) . . ?
C12B C13B C18B 111.2(2) . . ?
C14B C13B C17B 100.0(2) . . ?
C18B C13B C14B 112.2(2) . . ?
C18B C13B C17B 110.1(2) . . ?
C8B C14B C13B 114.3(2) . . ?
C8B C14B H14B 105.9 . . ?
C13B C14B H14B 105.9 . . ?
C15B C14B C8B 119.2(2) . . ?
C15B C14B C13B 104.6(2) . . ?
C15B C14B H14B 105.9 . . ?
C14B C15B H15C 110.9 . . ?
C14B C15B H15D 110.9 . . ?
C14B C15B C16B 104.1(2) . . ?
H15C C15B H15D 109.0 . . ?
C16B C15B H15C 110.9 . . ?
C16B C15B H15D 110.9 . . ?
C15B C16B H16C 110.3 . . ?
C15B C16B H16D 110.3 . . ?
C15B C16B C17B 106.9(2) . . ?
H16C C16B H16D 108.6 . . ?
C17B C16B H16C 110.3 . . ?
C17B C16B H16D 110.3 . . ?
C13B C17B C16B 103.6(2) . . ?
C13B C17B H17B 106.9 . . ?
C16B C17B H17B 106.9 . . ?
C20B C17B C13B 119.7(2) . . ?
C20B C17B C16B 112.3(2) . . ?
C20B C17B H17B 106.9 . . ?
C13B C18B H18D 109.5 . . ?
C13B C18B H18E 109.5 . . ?
C13B C18B H18F 109.5 . . ?
H18D C18B H18E 109.5 . . ?
H18D C18B H18F 109.5 . . ?
H18E C18B H18F 109.5 . . ?
C10B C19B H19G 109.5 . . ?
C10B C19B H19H 109.5 . . ?
C10B C19B H19I 109.5 . . ?
H19G C19B H19H 109.5 . . ?
H19G C19B H19I 109.5 . . ?
H19H C19B H19I 109.5 . . ?
C17B C20B H20B 107.9 . . ?
C17B C20B C22B 108.5(3) . . ?
C21B C20B C17B 112.9(3) . . ?
C21B C20B H20B 107.9 . . ?
C21B C20B C22B 111.5(3) . . ?
C22B C20B H20B 107.9 . . ?
C20B C21B H21D 109.5 . . ?
C20B C21B H21E 109.5 . . ?
C20B C21B H21F 109.5 . . ?
H21D C21B H21E 109.5 . . ?
H21D C21B H21F 109.5 . . ?
H21E C21B H21F 109.5 . . ?
C20B C22B H22C 110.0 . . ?
C20B C22B H22D 110.0 . . ?
C20B C22B H22E 105.6 . . ?
C20B C22B H22F 105.6 . . ?
C20B C22B C23B 108.7(4) . . ?
H22C C22B H22D 108.3 . . ?
H22E C22B H22F 106.1 . . ?
C23B C22B H22C 110.0 . . ?
C23B C22B H22D 110.0 . . ?
C23C C22B C20B 126.9(5) . . ?
C23C C22B H22E 105.6 . . ?
C23C C22B H22F 105.6 . . ?
C22B C23B H23C 110.1 . . ?
C22B C23B H23D 110.1 . . ?
H23C C23B H23D 108.5 . . ?
C24B C23B C22B 107.8(6) . . ?
C24B C23B H23C 110.1 . . ?
C24B C23B H23D 110.1 . . ?
O2B C24B C23B 113.0(6) . . ?
O2B C24B H24C 109.0 . . ?
O2B C24B H24D 109.0 . . ?
C23B C24B H24C 109.0 . . ?
C23B C24B H24D 109.0 . . ?
H24C C24B H24D 107.8 . . ?
C24C O2C H2C 109.5 . . ?
C22B C23C H23E 110.5 . . ?
C22B C23C H23F 110.5 . . ?
C22B C23C C24C 106.1(7) . . ?
H23E C23C H23F 108.7 . . ?
C24C C23C H23E 110.5 . . ?
C24C C23C H23F 110.5 . . ?
O2C C24C C23C 111.9(7) . . ?
O2C C24C H24E 109.2 . . ?
O2C C24C H24F 109.2 . . ?
C23C C24C H24E 109.2 . . ?
C23C C24C H24F 109.2 . . ?
H24E C24C H24F 107.9 . . ?

loop_
_geom_bond_atom_site_label_1
_geom_bond_atom_site_label_2
_geom_bond_distance
_geom_bond_site_symmetry_2
_geom_bond_publ_flag
O1 H1 0.8200 . ?
O1 C3 1.434(4) . ?
O2 H2 0.8200 . ?
O2 C24 1.429(3) . ?
C1 H1A 0.9700 . ?
C1 H1C 0.9700 . ?
C1 C2 1.532(5) . ?
C1 C10 1.547(4) . ?
C2 H2A 0.9700 . ?
C2 H2E 0.9700 . ?
C2 C3 1.520(4) . ?
C3 H3 0.9800 . ?
C3 C4 1.508(5) . ?
C4 H4A 0.9700 . ?
C4 H4B 0.9700 . ?
C4 C5 1.530(4) . ?
C5 H5 0.9800 . ?
C5 C6 1.521(4) . ?
C5 C10 1.563(4) . ?
C6 H6A 0.9700 . ?
C6 H6B 0.9700 . ?
C6 C7 1.523(4) . ?
C7 H7A 0.9700 . ?
C7 H7B 0.9700 . ?
C7 C8 1.535(3) . ?
C8 H8 0.9800 . ?
C8 C9 1.548(4) . ?
C8 C14 1.522(4) . ?
C9 H9 0.9800 . ?
C9 C10 1.555(4) . ?
C9 C11 1.541(3) . ?
C10 C19 1.529(4) . ?
C11 H11E 0.9700 . ?
C11 H11F 0.9700 . ?
C11 C12 1.532(4) . ?
C12 H12E 0.9700 . ?
C12 H12F 0.9700 . ?
C12 C13 1.531(4) . ?
C13 C14 1.549(3) . ?
C13 C17 1.552(4) . ?
C13 C18 1.529(4) . ?
C14 H14 0.9800 . ?
C14 C15 1.530(4) . ?
C15 H15E 0.9700 . ?
C15 H15F 0.9700 . ?
C15 C16 1.546(4) . ?
C16 H16E 0.9700 . ?
C16 H16F 0.9700 . ?
C16 C17 1.563(3) . ?
C17 H17 0.9800 . ?
C17 C20 1.543(3) . ?
C18 H18G 0.9600 . ?
C18 H18H 0.9600 . ?
C18 H18I 0.9600 . ?
C19 H19J 0.9600 . ?
C19 H19K 0.9600 . ?
C19 H19L 0.9600 . ?
C20 H20 0.9800 . ?
C20 C21 1.532(4) . ?
C20 C22 1.540(4) . ?
C21 H21G 0.9600 . ?
C21 H21H 0.9600 . ?
C21 H21I 0.9600 . ?
C22 H22G 0.9700 . ?
C22 H22H 0.9700 . ?
C22 C23 1.527(4) . ?
C23 H23G 0.9700 . ?
C23 H23H 0.9700 . ?
C23 C24 1.518(4) . ?
C24 H24G 0.9700 . ?
C24 H24H 0.9700 . ?
O1D H1D 0.8200 . ?
O1D C3D 1.442(9) . ?
O2D H2D 0.8200 . ?
O2D C24D 1.432(3) . ?
C1D H1DA 0.9700 . ?
C1D H1DB 0.9700 . ?
C1D C2D 1.530(11) . ?
C1D C10D 1.525(13) . ?
C2D H2DA 0.9700 . ?
C2D H2DB 0.9700 . ?
C2D C3D 1.511(9) . ?
C3D H3D 0.9800 . ?
C3D C4D 1.497(10) . ?
C4D H4DA 0.9700 . ?
C4D H4DB 0.9700 . ?
C4D C5D 1.542(11) . ?
C5D H5D 0.9800 . ?
C5D C6D 1.52(3) . ?
C5D C10D 1.545(12) . ?
C6D H6DA 0.9700 . ?
C6D H6DB 0.9700 . ?
C6D C7D 1.48(3) . ?
C7D H7DA 0.9700 . ?
C7D H7DB 0.9700 . ?
C7D H7DC 0.9700 . ?
C7D H7DD 0.9700 . ?
C7D C8D 1.534(4) . ?
C7D C6E 1.58(2) . ?
C8D H8D 0.9800 . ?
C8D C9D 1.536(4) . ?
C8D C14D 1.521(4) . ?
C9D H9D 0.9800 . ?
C9D H9DA 0.9800 . ?
C9D C10D 1.522(12) . ?
C9D C11D 1.540(4) . ?
C9D C10E 1.627(11) . ?
C10D C19D 1.549(11) . ?
C11D H11A 0.9700 . ?
C11D H11B 0.9700 . ?
C11D C12D 1.537(4) . ?
C12D H12A 0.9700 . ?
C12D H12B 0.9700 . ?
C12D C13D 1.530(4) . ?
C13D C14D 1.549(3) . ?
C13D C17D 1.558(4) . ?
C13D C18D 1.528(4) . ?
C14D H14D 0.9800 . ?
C14D C15D 1.528(4) . ?
C15D H15A 0.9700 . ?
C15D H15B 0.9700 . ?
C15D C16D 1.552(4) . ?
C16D H16A 0.9700 . ?
C16D H16B 0.9700 . ?
C16D C17D 1.559(4) . ?
C17D H17D 0.9800 . ?
C17D C20D 1.546(4) . ?
C18D H18A 0.9600 . ?
C18D H18B 0.9600 . ?
C18D H18C 0.9600 . ?
C19D H19A 0.9600 . ?
C19D H19B 0.9600 . ?
C19D H19C 0.9600 . ?
C20D H20D 0.9800 . ?
C20D C21D 1.526(4) . ?
C20D C22D 1.543(4) . ?
C21D H21A 0.9600 . ?
C21D H21B 0.9600 . ?
C21D H21C 0.9600 . ?
C22D H22A 0.9700 . ?
C22D H22B 0.9700 . ?
C22D C23D 1.526(4) . ?
C23D H23A 0.9700 . ?
C23D H23B 0.9700 . ?
C23D C24D 1.513(4) . ?
C24D H24A 0.9700 . ?
C24D H24B 0.9700 . ?
O1E H1E 0.8200 . ?
O1E C3E 1.422(9) . ?
C1E H1EA 0.9700 . ?
C1E H1EB 0.9700 . ?
C1E C2E 1.533(10) . ?
C1E C10E 1.560(13) . ?
C2E H2EA 0.9700 . ?
C2E H2EB 0.9700 . ?
C2E C3E 1.511(9) . ?
C3E H3E 0.9800 . ?
C3E C4E 1.534(10) . ?
C4E H4EA 0.9700 . ?
C4E H4EB 0.9700 . ?
C4E C5E 1.540(11) . ?
C5E H5E 0.9800 . ?
C5E C6E 1.53(3) . ?
C5E C10E 1.546(12) . ?
C6E H6EA 0.9700 . ?
C6E H6EB 0.9700 . ?
C10E C19E 1.554(10) . ?
C19E H19D 0.9600 . ?
C19E H19E 0.9600 . ?
C19E H19F 0.9600 . ?
O1B H1B 0.8200 . ?
O1B C3B 1.428(4) . ?
O2B H2B 0.8200 . ?
O2B C24B 1.419(7) . ?
C1B H1BA 0.9700 . ?
C1B H1BB 0.9700 . ?
C1B C2B 1.529(5) . ?
C1B C10B 1.541(5) . ?
C2B H2BA 0.9700 . ?
C2B H2BB 0.9700 . ?
C2B C3B 1.520(4) . ?
C3B H3B 0.9800 . ?
C3B C4B 1.505(4) . ?
C4B H4BA 0.9700 . ?
C4B H4BB 0.9700 . ?
C4B C5B 1.528(5) . ?
C5B H5B 0.9800 . ?
C5B C6B 1.526(5) . ?
C5B C10B 1.559(4) . ?
C6B H6BA 0.9700 . ?
C6B H6BB 0.9700 . ?
C6B C7B 1.525(5) . ?
C7B H7BA 0.9700 . ?
C7B H7BB 0.9700 . ?
C7B C8B 1.534(4) . ?
C8B H8B 0.9800 . ?
C8B C9B 1.544(4) . ?
C8B C14B 1.524(4) . ?
C9B H9B 0.9800 . ?
C9B C10B 1.559(4) . ?
C9B C11B 1.539(3) . ?
C10B C19B 1.539(5) . ?
C11B H11C 0.9700 . ?
C11B H11D 0.9700 . ?
C11B C12B 1.538(4) . ?
C12B H12C 0.9700 . ?
C12B H12D 0.9700 . ?
C12B C13B 1.530(4) . ?
C13B C14B 1.547(3) . ?
C13B C17B 1.551(4) . ?
C13B C18B 1.533(4) . ?
C14B H14B 0.9800 . ?
C14B C15B 1.524(4) . ?
C15B H15C 0.9700 . ?
C15B H15D 0.9700 . ?
C15B C16B 1.542(4) . ?
C16B H16C 0.9700 . ?
C16B H16D 0.9700 . ?
C16B C17B 1.556(4) . ?
C17B H17B 0.9800 . ?
C17B C20B 1.541(4) . ?
C18B H18D 0.9600 . ?
C18B H18E 0.9600 . ?
C18B H18F 0.9600 . ?
C19B H19G 0.9600 . ?
C19B H19H 0.9600 . ?
C19B H19I 0.9600 . ?
C20B H20B 0.9800 . ?
C20B C21B 1.518(4) . ?
C20B C22B 1.541(5) . ?
C21B H21D 0.9600 . ?
C21B H21E 0.9600 . ?
C21B H21F 0.9600 . ?
C22B H22C 0.9700 . ?
C22B H22D 0.9700 . ?
C22B H22E 0.9700 . ?
C22B H22F 0.9700 . ?
C22B C23B 1.651(9) . ?
C22B C23C 1.455(11) . ?
C23B H23C 0.9700 . ?
C23B H23D 0.9700 . ?
C23B C24B 1.511(11) . ?
C24B H24C 0.9700 . ?
C24B H24D 0.9700 . ?
O2C H2C 0.8200 . ?
O2C C24C 1.448(8) . ?
C23C H23E 0.9700 . ?
C23C H23F 0.9700 . ?
C23C C24C 1.496(11) . ?
C24C H24E 0.9700 . ?
C24C H24F 0.9700 . ?

loop_
_exptl_oxdiff_crystal_face_indexfrac_h
_exptl_oxdiff_crystal_face_indexfrac_k
_exptl_oxdiff_crystal_face_indexfrac_l
_exptl_oxdiff_crystal_face_x
_exptl_oxdiff_crystal_face_y
_exptl_oxdiff_crystal_face_z
0.0003 -0.9895 56.0109 -0.1127 -0.5008 -0.8585
-0.0003 0.9895 -56.0109 0.1127 0.5008 0.8585
-4.9968 0.9984 -4.9963 0.1771 0.9198 -0.4237
4.9968 -0.9984 4.9963 -0.1771 -0.9198 0.4237
0.0030 6.0016 5.9966 -0.9027 0.3189 -0.0152
-0.0030 -6.0016 -5.9966 0.9027 -0.3189 0.0152
